data_4336572
loop_
_publ_author_name
'Sivaraman Jagadeesan'
'Vimalkumar Balasubramanian'
'Patric Baumann'
'Markus Neuburger'
'Daniel H\"aussinger'
'Cornelia G. Palivan'

_publ_section_title
;
 Water-Soluble Co(III) Complexes of Substituted Phenanthrolines with Cell
 Selective Anticancer Activity
;
_journal_name_full 'Inorganic Chemistry'
_journal_page_first 12535
_journal_page_last 12544
_journal_paper_doi 10.1021/ic4016228
_journal_volume 52
_journal_year 2013
_chemical_formula_moiety 'C28 H24 Cl2 Co N4, F6 P, 0.35(C H4 O)'
_chemical_formula_sum 'C28.7 H28.1 Cl2 Co F6 N4 O0.7 P'
_chemical_formula_weight 715.07
_space_group_IT_number 15
_symmetry_cell_setting monoclinic
_symmetry_space_group_name_Hall '-C 2yc'
_symmetry_space_group_name_H-M 'C 1 2/c 1'
_atom_sites_solution_hydrogens difmap
_atom_sites_solution_primary direct
_cell_angle_alpha 90
_cell_angle_beta 108.188(2)
_cell_angle_gamma 90
_cell_formula_units_Z 4
_cell_length_a 16.7159(7)
_cell_length_b 14.2108(7)
_cell_length_c 13.7130(6)
_cell_measurement_reflns_used 2678
_cell_measurement_temperature 123
_cell_measurement_theta_max 23
_cell_measurement_theta_min 4
_cell_volume 3094.7(2)
_computing_cell_refinement 'Apex2 (Bruker AXS, 2006)'
_computing_data_collection 'Apex2 (Bruker AXS, 2006)'
_computing_data_reduction 'Apex2 (Bruker AXS, 2006)'
_computing_molecular_graphics 'CAMERON (Watkin et al., 1996)'
_computing_publication_material 'CRYSTALS (Betteridge et al., 2003)'
_computing_structure_refinement 'CRYSTALS (Betteridge et al., 2003)'
_computing_structure_solution 'SIR92 (Altomare et al., 1994)'
_diffrn_ambient_temperature 123
_diffrn_measured_fraction_theta_full 0.996
_diffrn_measured_fraction_theta_max 0.996
_diffrn_measurement_device Area
_diffrn_measurement_device_type 'Bruker Kappa Apex2'
_diffrn_measurement_method '\f & \w scans'
_diffrn_radiation_monochromator graphite
_diffrn_radiation_type 'Mo K\a'
_diffrn_radiation_wavelength 0.71073
_diffrn_reflns_av_R_equivalents 0.069
_diffrn_reflns_limit_h_max 21
_diffrn_reflns_limit_h_min -21
_diffrn_reflns_limit_k_max 18
_diffrn_reflns_limit_k_min -18
_diffrn_reflns_limit_l_max 17
_diffrn_reflns_limit_l_min -17
_diffrn_reflns_number 19284
_diffrn_reflns_theta_full 27.514
_diffrn_reflns_theta_max 27.514
_diffrn_reflns_theta_min 1.923
_diffrn_standards_number 0
_exptl_absorpt_coefficient_mu 0.845
_exptl_absorpt_correction_T_max 0.98
_exptl_absorpt_correction_T_min 0.96
_exptl_absorpt_correction_type multi-scan
_exptl_absorpt_process_details 'SADABS (Siemens, 1996)'
_exptl_crystal_colour brown
_exptl_crystal_density_diffrn 1.535
_exptl_crystal_description block
_exptl_crystal_F_000 1455.600
_exptl_crystal_size_max 0.170
_exptl_crystal_size_mid 0.050
_exptl_crystal_size_min 0.020
_refine_diff_density_max 0.90
_refine_diff_density_min -0.41
_refine_ls_extinction_method none
_refine_ls_goodness_of_fit_ref 1.0961
_refine_ls_hydrogen_treatment constr
_refine_ls_matrix_type full
_refine_ls_number_parameters 210
_refine_ls_number_reflns 2103
_refine_ls_number_restraints 289
_refine_ls_R_factor_all 0.0947
_refine_ls_R_factor_gt 0.0548
_refine_ls_shift/su_max 0.0043649
_refine_ls_shift/su_mean 0.0001492
_refine_ls_structure_factor_coef F
_refine_ls_weighting_details
;
 Method, part 1, Chebychev polynomial, (Watkin, 1994, Prince, 1982) 
 [weight] = 1.0/[A~0~*T~0~(x)+A~1~*T~1~(x) ... +A~n-1~]*T~n-1~(x)] 
 where A~i~ are the Chebychev coefficients listed below and x= Fcalc/Fmax 
 Method = Robust Weighting (Prince, 1982) 
 W = [weight] * [1-(deltaF/6*sigmaF)^2^]^2^ 
 A~i~ are: 
 0.413 0.323 0.218 
;
_refine_ls_weighting_scheme calc
_refine_ls_wR_factor_all 0.0895
_refine_ls_wR_factor_gt 0.0524
_refine_ls_wR_factor_ref 0.0516
_reflns_limit_h_max 20
_reflns_limit_h_min -21
_reflns_limit_k_max 18
_reflns_limit_k_min 0
_reflns_limit_l_max 17
_reflns_limit_l_min 0
_reflns_number_gt 2334
_reflns_number_total 3542
_reflns_threshold_expression I>2.0\s(I)
_oxford_diffrn_Wilson_B_factor 0.00
_oxford_diffrn_Wilson_scale 0.00
_oxford_refine_ls_r_factor_ref 0.0485
_oxford_refine_ls_scale 0.07662(19)
_oxford_reflns_number_all 3531
_oxford_reflns_threshold_expression_ref I>3.0\s(I)
_cod_data_source_file ic4016228_si_003_4.cif
_cod_data_source_block 1
_cod_original_sg_symbol_H-M 'C 2/c'
_cod_original_formula_sum 'C28.70 H28.10 Cl2 Co1 F6 N4 O0.70 P1'
_cod_database_code 4336572

loop_
_symmetry_equiv_pos_as_xyz
x,y,z
-x,-y,-z
x+1/2,y+1/2,z
-x+1/2,-y+1/2,-z
-x,y,-z+1/2
x,-y,z+1/2
-x+1/2,y+1/2,-z+1/2
x+1/2,-y+1/2,z+1/2

loop_
_atom_site_label
_atom_site_type_symbol
_atom_site_fract_x
_atom_site_fract_y
_atom_site_fract_z
_atom_site_U_iso_or_equiv
_atom_site_occupancy
_atom_site_adp_type
_atom_site_refinement_flags_posn
_atom_site_refinement_flags_adp
Co1 Co 0.5000 0.83285(5) 0.7500 0.0206 1.0000 Uani S T
Cl1 Cl 0.60040(5) 0.94267(6) 0.78158(6) 0.0294 1.0000 Uani . .
N1 N 0.48271(17) 0.8280(2) 0.6038(2) 0.0245 1.0000 Uani . .
N2 N 0.41417(18) 0.7359(2) 0.7201(2) 0.0263 1.0000 Uani . .
C1 C 0.5184(2) 0.8780(3) 0.5468(3) 0.0300 1.0000 Uani . .
C2 C 0.4941(2) 0.8701(3) 0.4405(3) 0.0340 1.0000 Uani . .
C3 C 0.4324(2) 0.8080(3) 0.3889(3) 0.0342 1.0000 Uani . .
C4 C 0.3947(2) 0.7524(3) 0.4482(2) 0.0286 1.0000 Uani . .
C5 C 0.4215(2) 0.7656(2) 0.5543(2) 0.0245 1.0000 Uani . .
C6 C 0.3850(2) 0.7143(2) 0.6184(2) 0.0240 1.0000 Uani . .
C7 C 0.3223(2) 0.6465(2) 0.5769(3) 0.0303 1.0000 Uani . .
C8 C 0.2892(3) 0.5979(3) 0.6455(3) 0.0387 1.0000 Uani . .
C9 C 0.3186(3) 0.6222(3) 0.7473(3) 0.0422 1.0000 Uani . .
C10 C 0.3805(2) 0.6915(3) 0.7825(3) 0.0348 1.0000 Uani . .
C11 C 0.4029(3) 0.8017(3) 0.2735(3) 0.0474 1.0000 Uani . .
C12 C 0.3302(2) 0.6830(3) 0.4075(3) 0.0349 1.0000 Uani . .
C13 C 0.2973(2) 0.6324(3) 0.4681(3) 0.0356 1.0000 Uani . .
C14 C 0.2237(3) 0.5229(3) 0.6066(4) 0.0549 1.0000 Uani . .
H11 H 0.5604 0.9201 0.5799 0.0358 1.0000 Uiso R .
H21 H 0.5200 0.9078 0.4037 0.0398 1.0000 Uiso R .
H91 H 0.2967 0.5922 0.7941 0.0500 1.0000 Uiso R .
H101 H 0.3982 0.7075 0.8517 0.0426 1.0000 Uiso R .
H111 H 0.3428 0.8079 0.2487 0.0690 1.0000 Uiso R .
H112 H 0.4188 0.7429 0.2528 0.0687 1.0000 Uiso R .
H113 H 0.4285 0.8505 0.2455 0.0689 1.0000 Uiso R .
H121 H 0.3108 0.6732 0.3368 0.0418 1.0000 Uiso R .
H131 H 0.2572 0.5866 0.4388 0.0419 1.0000 Uiso R .
H141 H 0.2053 0.5002 0.6615 0.0829 1.0000 Uiso R .
H142 H 0.2475 0.4717 0.5792 0.0830 1.0000 Uiso R .
H143 H 0.1768 0.5473 0.5531 0.0830 1.0000 Uiso R .
P1 P 0.7500 0.7500 0.5000 0.0483 1.0000 Uani S .
F1 F 0.7392(3) 0.7905(2) 0.6026(2) 0.0844 1.0000 Uani . .
F2 F 0.7737(3) 0.6519(2) 0.5550(2) 0.0825 1.0000 Uani . .
F3 F 0.6538(3) 0.7216(4) 0.4614(3) 0.1094 1.0000 Uani . .
O1 O 0.5273(17) 0.5573(18) 0.367(2) 0.2104 0.3500 Uani D U
C15 C 0.535(3) 0.542(3) 0.451(3) 0.2054 0.3500 Uani D U
H1 H 0.5064 0.5272 0.3147 0.2139 1.0000 Uiso R .
H151 H 0.5945 0.5451 0.4868 0.2139 0.3500 Uiso R .
H152 H 0.5084 0.5942 0.4714 0.2139 0.3500 Uiso R .
H153 H 0.5124 0.4849 0.4680 0.2139 0.3500 Uiso R .

loop_
_atom_site_aniso_label
_atom_site_aniso_U_11
_atom_site_aniso_U_22
_atom_site_aniso_U_33
_atom_site_aniso_U_23
_atom_site_aniso_U_13
_atom_site_aniso_U_12
Co1 0.0194(3) 0.0235(3) 0.0192(3) 0.0000 0.0062(2) 0.0000
Cl1 0.0285(4) 0.0307(5) 0.0258(4) -0.0001(3) 0.0036(3) -0.0074(3)
N1 0.0257(13) 0.0265(14) 0.0224(12) -0.0031(11) 0.0092(10) -0.0029(12)
N2 0.0239(14) 0.0280(15) 0.0289(14) 0.0008(12) 0.0108(12) -0.0021(12)
C1 0.0313(18) 0.0339(19) 0.0276(17) -0.0059(14) 0.0131(15) -0.0123(15)
C2 0.042(2) 0.038(2) 0.0264(17) 0.0019(15) 0.0171(16) -0.0082(17)
C3 0.041(2) 0.036(2) 0.0234(17) -0.0023(14) 0.0067(15) -0.0016(16)
C4 0.0268(17) 0.0308(19) 0.0255(16) -0.0052(14) 0.0042(13) -0.0012(14)
C5 0.0268(16) 0.0213(16) 0.0271(16) -0.0027(13) 0.0107(13) -0.0034(13)
C6 0.0248(16) 0.0194(15) 0.0287(16) -0.0025(13) 0.0097(13) -0.0026(13)
C7 0.0267(16) 0.0254(19) 0.0404(19) -0.0017(14) 0.0130(15) -0.0021(14)
C8 0.035(2) 0.0260(19) 0.061(3) -0.0035(18) 0.0228(19) -0.0075(16)
C9 0.046(2) 0.041(2) 0.049(2) 0.0050(18) 0.0281(19) -0.0092(19)
C10 0.038(2) 0.033(2) 0.0366(19) 0.0040(15) 0.0167(17) -0.0047(16)
C11 0.054(3) 0.062(3) 0.0246(18) -0.0050(18) 0.0094(17) -0.005(2)
C12 0.0358(19) 0.033(2) 0.0291(18) -0.0082(14) 0.0005(15) -0.0047(16)
C13 0.0294(18) 0.0286(18) 0.045(2) -0.0123(16) 0.0053(16) -0.0065(15)
C14 0.058(3) 0.041(2) 0.073(3) -0.011(2) 0.031(2) -0.026(2)
P1 0.0700(11) 0.0494(9) 0.0263(7) 0.0078(6) 0.0163(7) 0.0277(8)
F1 0.152(3) 0.072(2) 0.0364(14) 0.0126(13) 0.0391(18) 0.056(2)
F2 0.152(3) 0.0547(19) 0.0364(14) 0.0118(12) 0.0223(18) 0.039(2)
F3 0.077(2) 0.163(4) 0.078(2) 0.032(3) 0.0090(19) 0.000(3)
O1 0.202(14) 0.162(14) 0.24(2) 0.040(17) 0.03(2) 0.128(12)
C15 0.195(14) 0.158(15) 0.24(2) 0.039(18) 0.04(2) 0.138(13)

loop_
_atom_type_symbol
_atom_type_scat_dispersion_real
_atom_type_scat_dispersion_imag
_atom_type_scat_Cromer_Mann_a1
_atom_type_scat_Cromer_Mann_b1
_atom_type_scat_Cromer_Mann_a2
_atom_type_scat_Cromer_Mann_b2
_atom_type_scat_Cromer_Mann_a3
_atom_type_scat_Cromer_Mann_b3
_atom_type_scat_Cromer_Mann_a4
_atom_type_scat_Cromer_Mann_b4
_atom_type_scat_Cromer_Mann_c
_atom_type_scat_source
C 0.0033 0.0016 2.3100 20.8439 1.0200 10.2075 1.5886 0.5687 0.8650 51.6512 0.2156 'International Tables Vol C 4.2.6.8 and 6.1.1.4'
H 0.0000 0.0000 0.4930 10.5109 0.3229 26.1257 0.1402 3.1424 0.0408 57.7998 0.0030 'International Tables Vol C 4.2.6.8 and 6.1.1.4'
N 0.0061 0.0033 12.2126 0.0057 3.1322 9.8933 2.0125 28.9975 1.1663 0.5826 -11.5290 'International Tables Vol C 4.2.6.8 and 6.1.1.4'
O 0.0106 0.0060 3.0485 13.2771 2.2868 5.7011 1.5463 0.3239 0.8670 32.9089 0.2508 'International Tables Vol C 4.2.6.8 and 6.1.1.4'
F 0.0171 0.0103 3.5392 10.2825 2.6412 4.2944 1.5170 0.2615 1.0243 26.1476 0.2776 'International Tables Vol C 4.2.6.8 and 6.1.1.4'
P 0.1023 0.0942 6.4345 1.9067 4.1791 27.1570 1.7800 0.5260 1.4908 68.1645 1.1149 'International Tables Vol C 4.2.6.8 and 6.1.1.4'
Cl 0.1484 0.1585 11.4604 0.0104 7.1964 1.1662 6.2556 18.5194 1.6455 47.7784 -9.5574 'International Tables Vol C 4.2.6.8 and 6.1.1.4'
Co 0.3494 0.9721 12.2841 4.2791 7.3409 0.2784 4.0034 13.5359 2.3488 71.1692 1.0118 'International Tables Vol C 4.2.6.8 and 6.1.1.4'

loop_
_geom_angle_atom_site_label_1
_geom_angle_site_symmetry_1
_geom_angle_atom_site_label_2
_geom_angle_atom_site_label_3
_geom_angle_site_symmetry_3
_geom_angle
_geom_angle_publ_flag
N2 5_656 Co1 N1 5_656 83.94(11) yes
N2 5_656 Co1 Cl1 5_656 178.49(9) yes
N1 5_656 Co1 Cl1 5_656 94.92(8) yes
N2 5_656 Co1 Cl1 . 89.63(9) yes
N1 5_656 Co1 Cl1 . 87.92(9) yes
Cl1 5_656 Co1 Cl1 . 91.32(5) yes
N2 5_656 Co1 N1 . 93.17(12) yes
N1 5_656 Co1 N1 . 175.94(17) yes
Cl1 5_656 Co1 N1 . 87.92(9) yes
Cl1 . Co1 N1 . 94.92(8) yes
N2 5_656 Co1 N2 . 89.43(17) yes
N1 5_656 Co1 N2 . 93.17(12) yes
Cl1 5_656 Co1 N2 . 89.63(9) yes
Cl1 . Co1 N2 . 178.49(9) yes
N1 . Co1 N2 . 83.94(11) yes
Co1 . N1 C1 . 129.9(2) yes
Co1 . N1 C5 . 112.6(2) yes
C1 . N1 C5 . 117.4(3) yes
Co1 . N2 C6 . 112.5(2) yes
Co1 . N2 C10 . 129.7(3) yes
C6 . N2 C10 . 117.8(3) yes
N1 . C1 C2 . 122.4(3) yes
N1 . C1 H11 . 117.9 no
C2 . C1 H11 . 119.6 no
C1 . C2 C3 . 121.2(3) yes
C1 . C2 H21 . 119.3 no
C3 . C2 H21 . 119.4 no
C2 . C3 C4 . 117.3(3) yes
C2 . C3 C11 . 121.7(4) yes
C4 . C3 C11 . 120.9(3) yes
C3 . C4 C5 . 118.0(3) yes
C3 . C4 C12 . 125.0(3) yes
C5 . C4 C12 . 117.1(3) yes
C4 . C5 N1 . 123.6(3) yes
C4 . C5 C6 . 121.1(3) yes
N1 . C5 C6 . 115.3(3) yes
C5 . C6 N2 . 115.6(3) yes
C5 . C6 C7 . 120.8(3) yes
N2 . C6 C7 . 123.6(3) yes
C6 . C7 C8 . 117.6(3) yes
C6 . C7 C13 . 117.1(3) yes
C8 . C7 C13 . 125.3(3) yes
C7 . C8 C9 . 117.7(4) yes
C7 . C8 C14 . 120.3(4) yes
C9 . C8 C14 . 122.0(4) yes
C8 . C9 C10 . 121.2(4) yes
C8 . C9 H91 . 119.4 no
C10 . C9 H91 . 119.4 no
C9 . C10 N2 . 122.0(4) yes
C9 . C10 H101 . 119.2 no
N2 . C10 H101 . 118.7 no
C3 . C11 H111 . 109.4 no
C3 . C11 H112 . 109.6 no
H111 . C11 H112 . 109.6 no
C3 . C11 H113 . 109.8 no
H111 . C11 H113 . 110.0 no
H112 . C11 H113 . 108.5 no
C4 . C12 C13 . 122.0(3) yes
C4 . C12 H121 . 118.8 no
C13 . C12 H121 . 119.2 no
C7 . C13 C12 . 121.9(3) yes
C7 . C13 H131 . 119.0 no
C12 . C13 H131 . 119.1 no
C8 . C14 H141 . 109.8 no
C8 . C14 H142 . 109.4 no
H141 . C14 H142 . 109.1 no
C8 . C14 H143 . 110.3 no
H141 . C14 H143 . 109.8 no
H142 . C14 H143 . 108.3 no
F1 4_666 P1 F3 4_666 90.2(2) yes
F1 4_666 P1 F2 4_666 88.72(15) yes
F3 4_666 P1 F2 4_666 90.7(2) yes
F1 4_666 P1 F1 . 179.993 yes
F3 4_666 P1 F1 . 89.8(2) yes
F2 4_666 P1 F1 . 91.28(15) yes
F1 4_666 P1 F2 . 91.28(15) yes
F3 4_666 P1 F2 . 89.3(2) yes
F2 4_666 P1 F2 . 179.993 yes
F1 . P1 F2 . 88.72(15) yes
F1 4_666 P1 F3 . 89.8(2) yes
F3 4_666 P1 F3 . 179.993 yes
F2 4_666 P1 F3 . 89.3(2) yes
F1 . P1 F3 . 90.2(2) yes
F2 . P1 F3 . 90.7(2) yes
C15 . O1 H1 . 132.7 no
O1 . C15 H151 . 106.8 no
O1 . C15 H152 . 103.3 no
H151 . C15 H152 . 108.9 no
O1 . C15 H153 . 118.5 no
H151 . C15 H153 . 109.8 no
H152 . C15 H153 . 109.1 no

loop_
_geom_bond_atom_site_label_1
_geom_bond_atom_site_label_2
_geom_bond_site_symmetry_2
_geom_bond_distance
_geom_bond_publ_flag
Co1 N2 5_656 1.938(3) yes
Co1 N1 5_656 1.936(3) yes
Co1 Cl1 5_656 2.2329(9) yes
Co1 Cl1 . 2.2329(9) yes
Co1 N1 . 1.936(3) yes
Co1 N2 . 1.938(3) yes
N1 C1 . 1.327(4) yes
N1 C5 . 1.363(4) yes
N2 C6 . 1.361(4) yes
N2 C10 . 1.322(5) yes
C1 C2 . 1.390(5) yes
C1 H11 . 0.926 no
C2 C3 . 1.375(5) yes
C2 H21 . 0.930 no
C3 C4 . 1.415(5) yes
C3 C11 . 1.505(5) yes
C4 C5 . 1.395(5) yes
C4 C12 . 1.439(5) yes
C5 C6 . 1.418(5) yes
C6 C7 . 1.406(5) yes
C7 C8 . 1.412(5) yes
C7 C13 . 1.432(5) yes
C8 C9 . 1.372(6) yes
C8 C14 . 1.502(5) yes
C9 C10 . 1.401(6) yes
C9 H91 . 0.934 no
C10 H101 . 0.929 no
C11 H111 . 0.958 no
C11 H112 . 0.948 no
C11 H113 . 0.956 no
C12 C13 . 1.340(6) yes
C12 H121 . 0.932 no
C13 H131 . 0.931 no
C14 H141 . 0.954 no
C14 H142 . 0.961 no
C14 H143 . 0.955 no
P1 F1 4_666 1.582(3) yes
P1 F3 4_666 1.581(4) yes
P1 F2 4_666 1.576(3) yes
P1 F1 . 1.582(3) yes
P1 F2 . 1.576(3) yes
P1 F3 . 1.581(4) yes
O1 C15 . 1.132(9) yes
O1 H1 . 0.819 no
C15 H151 . 0.957 no
C15 H152 . 0.952 no
C15 H153 . 0.959 no

loop_
_geom_hbond_atom_site_label_D
_geom_hbond_atom_site_label_H
_geom_hbond_atom_site_label_A
_geom_hbond_site_symmetry_A
_geom_hbond_angle_DHA
_geom_hbond_distance_DH
_geom_hbond_distance_HA
_geom_hbond_distance_DA
_geom_hbond_publ_flag
O1 H1 O1 5_655 135.8(5) 0.819 2.421 3.061(9) yes
C15 H153 C15 2_666 134(3) 0.959 1.604 2.373(9) yes
